data_1570632
loop_
_publ_author_name
'Charman, Rex S. C.'
'Evans, Nick J.'
'English, Laura E.'
'Neale, Samuel E.'
'Vasko, Petra'
'Mahon, Mary F.'
'Liptrot, David J.'

_publ_section_title
;
 The structures and reactivity of NHC-supported copper(i) triphenylgermyls
;
_journal_issue 2
_journal_name_full 'Chemical Science'
_journal_page_first 584
_journal_page_last 593
_journal_paper_doi 10.1039/D3SC05862J
_journal_volume 15
_journal_year 2024
_chemical_formula_moiety 'C39 H41 Cu Ge N2'
_chemical_formula_sum 'C39 H41 Cu Ge N2'
_chemical_formula_weight 673.87
_space_group_crystal_system triclinic
_space_group_IT_number 2
_space_group_name_Hall '-P 1'
_space_group_name_H-M_alt 'P -1'
_atom_sites_solution_hydrogens geom
_atom_sites_solution_primary dual
_audit_creation_date 2022-11-21
_audit_creation_method
;
Olex2 1.5
(compiled 2022.04.07 svn.rca3783a0 for OlexSys, GUI svn.r6498)
;
_audit_update_record
;
2022-11-22 deposited with the CCDC.	2023-12-01 downloaded from the CCDC.
;
_cell_angle_alpha 111.368(3)
_cell_angle_beta 93.137(3)
_cell_angle_gamma 92.330(3)
_cell_formula_units_Z 2
_cell_length_a 10.6500(4)
_cell_length_b 11.2963(4)
_cell_length_c 15.0976(5)
_cell_measurement_reflns_used 7833
_cell_measurement_temperature 150.00(10)
_cell_measurement_theta_max 30.0580
_cell_measurement_theta_min 3.3630
_cell_volume 1685.35(11)
_computing_cell_refinement 'CrysAlisPro 1.171.39.46 (Rigaku OD, 2018)'
_computing_data_collection 'CrysAlisPro 1.171.39.46 (Rigaku OD, 2018)'
_computing_data_reduction 'CrysAlisPro 1.171.39.46 (Rigaku OD, 2018)'
_computing_molecular_graphics 'Olex2 1.5 (Dolomanov et al., 2009)'
_computing_publication_material 'Olex2 1.5 (Dolomanov et al., 2009)'
_computing_structure_refinement 'SHELXL 2014/3 (Sheldrick, 2015)'
_computing_structure_solution 'ShelXT (Sheldrick, 2015)'
_diffrn_ambient_environment N~2~
_diffrn_ambient_temperature 150.00(10)
_diffrn_detector 'CCD plate'
_diffrn_detector_area_resol_mean 8.0734
_diffrn_detector_type EosS2
_diffrn_measured_fraction_theta_full 0.996
_diffrn_measured_fraction_theta_max 0.841
_diffrn_measurement_device 'four-circle diffractometer'
_diffrn_measurement_device_type 'New Xcalibur, EosS2'
_diffrn_measurement_method '\w scans'
_diffrn_radiation_monochromator graphite
_diffrn_radiation_probe x-ray
_diffrn_radiation_type 'Mo K\a'
_diffrn_radiation_wavelength 0.71073
_diffrn_reflns_av_R_equivalents 0.0241
_diffrn_reflns_av_unetI/netI 0.0365
_diffrn_reflns_Laue_measured_fraction_full 0.996
_diffrn_reflns_Laue_measured_fraction_max 0.841
_diffrn_reflns_limit_h_max 15
_diffrn_reflns_limit_h_min -14
_diffrn_reflns_limit_k_max 15
_diffrn_reflns_limit_k_min -15
_diffrn_reflns_limit_l_max 21
_diffrn_reflns_limit_l_min -19
_diffrn_reflns_number 15653
_diffrn_reflns_point_group_measured_fraction_full 0.996
_diffrn_reflns_point_group_measured_fraction_max 0.841
_diffrn_reflns_theta_full 25.242
_diffrn_reflns_theta_max 30.292
_diffrn_reflns_theta_min 2.906
_diffrn_source 'fine-focus sealed X-ray tube'
_diffrn_source_type 'Enhance (Mo) X-ray Source'
_exptl_absorpt_coefficient_mu 1.551
_exptl_absorpt_correction_T_max 1.00000
_exptl_absorpt_correction_T_min 0.94879
_exptl_absorpt_correction_type multi-scan
_exptl_absorpt_process_details
;
CrysAlisPro 1.171.39.46 (Rigaku Oxford Diffraction, 2018)
Empirical absorption correction using spherical harmonics,
 implemented in SCALE3 ABSPACK scaling algorithm.
;
_exptl_crystal_colour colourless
_exptl_crystal_colour_primary colourless
_exptl_crystal_density_diffrn 1.328
_exptl_crystal_description block
_exptl_crystal_F_000 700
_exptl_crystal_size_max 0.423
_exptl_crystal_size_mid 0.267
_exptl_crystal_size_min 0.166
_refine_diff_density_max 0.778
_refine_diff_density_min -0.412
_refine_diff_density_rms 0.061
_refine_ls_extinction_method none
_refine_ls_goodness_of_fit_ref 1.040
_refine_ls_hydrogen_treatment constr
_refine_ls_matrix_type full
_refine_ls_number_parameters 394
_refine_ls_number_reflns 8491
_refine_ls_number_restraints 0
_refine_ls_restrained_S_all 1.040
_refine_ls_R_factor_all 0.0437
_refine_ls_R_factor_gt 0.0328
_refine_ls_shift/su_max 0.001
_refine_ls_shift/su_mean 0.000
_refine_ls_structure_factor_coef Fsqd
_refine_ls_weighting_details 'w=1/[\s^2^(Fo^2^)+(0.0405P)^2^+0.4146P] where P=(Fo^2^+2Fc^2^)/3'
_refine_ls_weighting_scheme calc
_refine_ls_wR_factor_gt 0.0795
_refine_ls_wR_factor_ref 0.0853
_reflns_Friedel_coverage 0.000
_reflns_number_gt 7063
_reflns_number_total 8491
_reflns_threshold_expression 'I > 2\s(I)'
_cod_data_source_file d3sc05862j2.cif
_cod_data_source_block e21dlj07
_cod_database_code 1570632
_shelxl_version_number 2014-3
_shelx_space_group_comment
;
The symmetry employed for this shelxl refinement is uniquely defined
by the following loop, which should always be used as a source of
symmetry information in preference to the above space-group names.
They are only intended as comments.
;
_olex2_refinement_description
;
1. Fixed Uiso
 At 1.2 times of:
  All C(H) groups, All C(H,H) groups
 At 1.5 times of:
  All C(H,H,H) groups
2.a Secondary CH2 refined with riding coordinates:
 C2(H2A,H2B), C3(H3A,H3B)
2.b Aromatic/amide H refined with riding coordinates:
 C6(H6), C8(H8), C15(H15), C17(H17), C23(H23), C24(H24), C25(H25), C26(H26),
 C27(H27), C29(H29), C30(H30), C31(H31), C32(H32), C33(H33), C35(H35), C36(H36),
  C37(H37), C38(H38), C39(H39)
2.c Idealised Me refined as rotating group:
 C10(H10A,H10B,H10C), C11(H11A,H11B,H11C), C12(H12A,H12B,H12C), C19(H19A,H19B,
 H19C), C20(H20A,H20B,H20C), C21(H21A,H21B,H21C)
;

loop_
_space_group_symop_operation_xyz
'x, y, z'
'-x, -y, -z'

loop_
_atom_site_label
_atom_site_type_symbol
_atom_site_fract_x
_atom_site_fract_y
_atom_site_fract_z
_atom_site_U_iso_or_equiv
_atom_site_adp_type
_atom_site_occupancy
_atom_site_site_symmetry_order
_atom_site_calc_flag
_atom_site_refinement_flags_posn
_atom_site_refinement_flags_adp
_atom_site_refinement_flags_occupancy
_atom_site_disorder_assembly
_atom_site_disorder_group
Ge1 Ge 0.78034(2) 0.64996(2) 0.28195(2) 0.02195(6) Uani 1 1 d . . . . .
Cu1 Cu 0.57170(2) 0.69758(2) 0.29248(2) 0.02335(7) Uani 1 1 d . . . . .
N1 N 0.35445(14) 0.84788(15) 0.29092(13) 0.0299(4) Uani 1 1 d . . . . .
N2 N 0.30377(14) 0.64594(15) 0.24361(13) 0.0299(4) Uani 1 1 d . . . . .
C1 C 0.39916(16) 0.73383(17) 0.27722(13) 0.0237(4) Uani 1 1 d . . . . .
C2 C 0.21998(19) 0.8383(2) 0.2546(2) 0.0467(6) Uani 1 1 d . . . . .
H2A H 0.2117 0.8578 0.1958 0.056 Uiso 1 1 calc R U . . .
H2B H 0.1692 0.8961 0.3032 0.056 Uiso 1 1 calc R U . . .
C3 C 0.1816(2) 0.6989(2) 0.2347(2) 0.0502(7) Uani 1 1 d . . . . .
H3A H 0.1247 0.6904 0.2820 0.060 Uiso 1 1 calc R U . . .
H3B H 0.1397 0.6566 0.1698 0.060 Uiso 1 1 calc R U . . .
C4 C 0.31167(17) 0.51039(18) 0.21275(14) 0.0276(4) Uani 1 1 d . . . . .
C5 C 0.2982(2) 0.4502(2) 0.27657(17) 0.0443(6) Uani 1 1 d . . . . .
C6 C 0.2970(3) 0.3171(2) 0.2413(2) 0.0558(7) Uani 1 1 d . . . . .
H6 H 0.2892 0.2735 0.2842 0.067 Uiso 1 1 calc R U . . .
C7 C 0.3069(2) 0.2474(2) 0.1458(2) 0.0530(7) Uani 1 1 d . . . . .
C8 C 0.3220(2) 0.3118(2) 0.08476(18) 0.0461(6) Uani 1 1 d . . . . .
H8 H 0.3303 0.2646 0.0191 0.055 Uiso 1 1 calc R U . . .
C9 C 0.32534(19) 0.4431(2) 0.11645(15) 0.0350(5) Uani 1 1 d . . . . .
C10 C 0.2856(4) 0.5259(3) 0.38040(19) 0.0786(11) Uani 1 1 d . . . . .
H10A H 0.3577 0.5883 0.4057 0.118 Uiso 1 1 calc R U . . .
H10B H 0.2834 0.4683 0.4157 0.118 Uiso 1 1 calc R U . . .
H10C H 0.2075 0.5704 0.3874 0.118 Uiso 1 1 calc R U . . .
C11 C 0.2986(4) 0.1033(2) 0.1085(3) 0.0925(14) Uani 1 1 d . . . . .
H11A H 0.2299 0.0705 0.0583 0.139 Uiso 1 1 calc R U . . .
H11B H 0.2822 0.0741 0.1607 0.139 Uiso 1 1 calc R U . . .
H11C H 0.3783 0.0721 0.0823 0.139 Uiso 1 1 calc R U . . .
C12 C 0.3418(3) 0.5119(3) 0.04832(18) 0.0589(7) Uani 1 1 d . . . . .
H12A H 0.2681 0.5608 0.0474 0.088 Uiso 1 1 calc R U . . .
H12B H 0.3503 0.4497 -0.0159 0.088 Uiso 1 1 calc R U . . .
H12C H 0.4177 0.5700 0.0693 0.088 Uiso 1 1 calc R U . . .
C13 C 0.42907(17) 0.96528(18) 0.31417(15) 0.0280(4) Uani 1 1 d . . . . .
C14 C 0.41375(19) 1.06464(19) 0.40013(15) 0.0320(4) Uani 1 1 d . . . . .
C15 C 0.4781(2) 1.1819(2) 0.41808(16) 0.0384(5) Uani 1 1 d . . . . .
H15 H 0.4672 1.2508 0.4758 0.046 Uiso 1 1 calc R U . . .
C16 C 0.5578(2) 1.2006(2) 0.35364(17) 0.0402(5) Uani 1 1 d . . . . .
C17 C 0.5737(2) 1.0990(2) 0.27050(16) 0.0380(5) Uani 1 1 d . . . . .
H17 H 0.6304 1.1102 0.2273 0.046 Uiso 1 1 calc R U . . .
C18 C 0.50903(19) 0.9800(2) 0.24789(15) 0.0316(4) Uani 1 1 d . . . . .
C19 C 0.3297(2) 1.0477(2) 0.47244(18) 0.0449(6) Uani 1 1 d . . . . .
H19A H 0.2424 1.0601 0.4554 0.067 Uiso 1 1 calc R U . . .
H19B H 0.3568 1.1105 0.5358 0.067 Uiso 1 1 calc R U . . .
H19C H 0.3352 0.9617 0.4731 0.067 Uiso 1 1 calc R U . . .
C20 C 0.6232(3) 1.3297(2) 0.3724(2) 0.0605(8) Uani 1 1 d . . . . .
H20A H 0.7082 1.3337 0.4020 0.091 Uiso 1 1 calc R U . . .
H20B H 0.5751 1.3963 0.4153 0.091 Uiso 1 1 calc R U . . .
H20C H 0.6285 1.3429 0.3120 0.091 Uiso 1 1 calc R U . . .
C21 C 0.5243(2) 0.8756(2) 0.15363(16) 0.0397(5) Uani 1 1 d . . . . .
H21A H 0.5787 0.8128 0.1635 0.060 Uiso 1 1 calc R U . . .
H21B H 0.5627 0.9119 0.1108 0.060 Uiso 1 1 calc R U . . .
H21C H 0.4416 0.8339 0.1251 0.060 Uiso 1 1 calc R U . . .
C22 C 0.85917(16) 0.73363(18) 0.20173(14) 0.0245(4) Uani 1 1 d . . . . .
C23 C 0.90703(18) 0.6662(2) 0.11473(14) 0.0303(4) Uani 1 1 d . . . . .
H23 H 0.9061 0.5759 0.0934 0.036 Uiso 1 1 calc R U . . .
C24 C 0.9563(2) 0.7279(2) 0.05827(16) 0.0403(5) Uani 1 1 d . . . . .
H24 H 0.9873 0.6796 -0.0012 0.048 Uiso 1 1 calc R U . . .
C25 C 0.9600(2) 0.8590(2) 0.08854(17) 0.0422(5) Uani 1 1 d . . . . .
H25 H 0.9949 0.9013 0.0506 0.051 Uiso 1 1 calc R U . . .
C26 C 0.9130(2) 0.9282(2) 0.17398(17) 0.0411(5) Uani 1 1 d . . . . .
H26 H 0.9155 1.0185 0.1952 0.049 Uiso 1 1 calc R U . . .
C27 C 0.8618(2) 0.8661(2) 0.22934(16) 0.0340(5) Uani 1 1 d . . . . .
H27 H 0.8277 0.9149 0.2874 0.041 Uiso 1 1 calc R U . . .
C28 C 0.89472(17) 0.69994(17) 0.39982(13) 0.0240(4) Uani 1 1 d . . . . .
C29 C 0.97952(19) 0.80655(19) 0.43043(14) 0.0304(4) Uani 1 1 d . . . . .
H29 H 0.9874 0.8559 0.3915 0.036 Uiso 1 1 calc R U . . .
C30 C 1.0529(2) 0.8429(2) 0.51616(16) 0.0381(5) Uani 1 1 d . . . . .
H30 H 1.1096 0.9163 0.5350 0.046 Uiso 1 1 calc R U . . .
C31 C 1.0438(2) 0.7732(2) 0.57386(16) 0.0419(5) Uani 1 1 d . . . . .
H31 H 1.0943 0.7973 0.6323 0.050 Uiso 1 1 calc R U . . .
C32 C 0.9599(3) 0.6674(2) 0.54509(18) 0.0563(7) Uani 1 1 d . . . . .
H32 H 0.9520 0.6186 0.5844 0.068 Uiso 1 1 calc R U . . .
C33 C 0.8873(2) 0.6316(2) 0.45951(17) 0.0453(6) Uani 1 1 d . . . . .
H33 H 0.8306 0.5582 0.4411 0.054 Uiso 1 1 calc R U . . .
C34 C 0.80453(17) 0.46690(17) 0.21400(13) 0.0240(4) Uani 1 1 d . . . . .
C35 C 0.91644(19) 0.41020(18) 0.22158(15) 0.0290(4) Uani 1 1 d . . . . .
H35 H 0.9858 0.4609 0.2615 0.035 Uiso 1 1 calc R U . . .
C36 C 0.9290(2) 0.2811(2) 0.17206(16) 0.0363(5) Uani 1 1 d . . . . .
H36 H 1.0060 0.2445 0.1788 0.044 Uiso 1 1 calc R U . . .
C37 C 0.8292(2) 0.2061(2) 0.11296(15) 0.0390(5) Uani 1 1 d . . . . .
H37 H 0.8372 0.1179 0.0791 0.047 Uiso 1 1 calc R U . . .
C38 C 0.7179(2) 0.2604(2) 0.10362(15) 0.0392(5) Uani 1 1 d . . . . .
H38 H 0.6495 0.2096 0.0624 0.047 Uiso 1 1 calc R U . . .
C39 C 0.7053(2) 0.38860(19) 0.15412(14) 0.0318(4) Uani 1 1 d . . . . .
H39 H 0.6275 0.4241 0.1479 0.038 Uiso 1 1 calc R U . . .

loop_
_atom_site_aniso_label
_atom_site_aniso_U_11
_atom_site_aniso_U_22
_atom_site_aniso_U_33
_atom_site_aniso_U_23
_atom_site_aniso_U_13
_atom_site_aniso_U_12
Ge1 0.01685(10) 0.02233(10) 0.02743(11) 0.00989(8) 0.00193(7) 0.00232(7)
Cu1 0.01620(11) 0.02473(12) 0.02821(13) 0.00860(10) 0.00138(9) 0.00215(9)
N1 0.0165(7) 0.0267(8) 0.0437(10) 0.0097(7) 0.0016(7) 0.0025(6)
N2 0.0165(7) 0.0264(8) 0.0427(10) 0.0081(7) -0.0001(7) 0.0011(6)
C1 0.0185(8) 0.0259(9) 0.0247(9) 0.0071(7) 0.0009(7) 0.0009(7)
C2 0.0180(9) 0.0350(12) 0.0834(19) 0.0180(12) -0.0033(11) 0.0036(9)
C3 0.0172(10) 0.0355(12) 0.089(2) 0.0126(13) -0.0016(11) 0.0024(9)
C4 0.0181(8) 0.0253(9) 0.0350(10) 0.0069(8) -0.0037(8) -0.0013(7)
C5 0.0504(14) 0.0414(13) 0.0369(12) 0.0132(10) -0.0114(10) -0.0150(11)
C6 0.0688(18) 0.0424(14) 0.0593(17) 0.0293(13) -0.0307(14) -0.0170(13)
C7 0.0483(14) 0.0283(11) 0.0700(18) 0.0083(12) -0.0308(13) 0.0007(10)
C8 0.0395(13) 0.0357(12) 0.0470(14) -0.0030(11) -0.0072(11) 0.0059(10)
C9 0.0275(10) 0.0356(11) 0.0349(11) 0.0055(9) -0.0038(9) 0.0002(9)
C10 0.122(3) 0.071(2) 0.0329(14) 0.0145(14) 0.0005(16) -0.048(2)
C11 0.107(3) 0.0265(13) 0.122(3) 0.0125(17) -0.063(2) -0.0017(15)
C12 0.0737(19) 0.0626(18) 0.0337(13) 0.0121(12) 0.0024(13) -0.0149(15)
C13 0.0198(9) 0.0248(9) 0.0386(11) 0.0110(8) -0.0005(8) 0.0024(7)
C14 0.0280(10) 0.0289(10) 0.0390(11) 0.0119(9) 0.0048(9) 0.0041(8)
C15 0.0468(13) 0.0283(11) 0.0359(12) 0.0079(9) 0.0007(10) -0.0029(9)
C16 0.0427(13) 0.0381(12) 0.0403(12) 0.0178(10) -0.0072(10) -0.0120(10)
C17 0.0348(11) 0.0448(13) 0.0380(12) 0.0208(10) 0.0003(9) -0.0069(10)
C18 0.0261(10) 0.0350(11) 0.0343(11) 0.0138(9) 0.0000(8) 0.0020(8)
C19 0.0462(13) 0.0340(12) 0.0511(14) 0.0094(11) 0.0206(11) 0.0025(10)
C20 0.084(2) 0.0459(15) 0.0476(15) 0.0172(12) -0.0032(14) -0.0295(14)
C21 0.0431(13) 0.0421(13) 0.0345(12) 0.0144(10) 0.0065(10) 0.0036(10)
C22 0.0175(8) 0.0287(9) 0.0309(10) 0.0154(8) -0.0015(7) 0.0031(7)
C23 0.0280(10) 0.0326(11) 0.0324(10) 0.0147(9) 0.0001(8) 0.0026(8)
C24 0.0390(12) 0.0535(14) 0.0351(12) 0.0233(11) 0.0070(10) 0.0063(11)
C25 0.0401(12) 0.0518(14) 0.0474(14) 0.0341(12) 0.0018(10) -0.0029(11)
C26 0.0483(13) 0.0331(12) 0.0485(14) 0.0238(10) -0.0022(11) -0.0007(10)
C27 0.0381(11) 0.0310(10) 0.0368(11) 0.0167(9) 0.0017(9) 0.0059(9)
C28 0.0213(8) 0.0244(9) 0.0259(9) 0.0086(7) 0.0025(7) 0.0037(7)
C29 0.0325(10) 0.0266(10) 0.0315(10) 0.0104(8) 0.0028(8) -0.0021(8)
C30 0.0370(12) 0.0339(11) 0.0363(12) 0.0061(9) -0.0027(9) -0.0075(9)
C31 0.0480(14) 0.0409(13) 0.0301(11) 0.0071(10) -0.0094(10) -0.0001(11)
C32 0.084(2) 0.0496(15) 0.0405(14) 0.0284(12) -0.0173(13) -0.0164(14)
C33 0.0581(15) 0.0390(13) 0.0407(13) 0.0215(11) -0.0131(11) -0.0201(11)
C34 0.0257(9) 0.0247(9) 0.0241(9) 0.0115(7) 0.0037(7) 0.0016(7)
C35 0.0270(10) 0.0271(10) 0.0347(11) 0.0132(8) 0.0028(8) 0.0024(8)
C36 0.0430(12) 0.0309(11) 0.0390(12) 0.0156(9) 0.0093(10) 0.0129(9)
C37 0.0637(15) 0.0237(10) 0.0299(11) 0.0095(9) 0.0071(10) 0.0048(10)
C38 0.0537(14) 0.0313(11) 0.0287(11) 0.0090(9) -0.0073(10) -0.0090(10)
C39 0.0328(11) 0.0322(11) 0.0317(10) 0.0145(9) -0.0045(8) -0.0014(8)

loop_
_atom_type_symbol
_atom_type_description
_atom_type_scat_dispersion_real
_atom_type_scat_dispersion_imag
_atom_type_scat_source
C C 0.0033 0.0016 'International Tables Vol C Tables 4.2.6.8 and 6.1.1.4'
H H 0.0000 0.0000 'International Tables Vol C Tables 4.2.6.8 and 6.1.1.4'
Cu Cu 0.3201 1.2651 'International Tables Vol C Tables 4.2.6.8 and 6.1.1.4'
Ge Ge 0.1547 1.8001 'International Tables Vol C Tables 4.2.6.8 and 6.1.1.4'
N N 0.0061 0.0033 'International Tables Vol C Tables 4.2.6.8 and 6.1.1.4'

loop_
_geom_angle_atom_site_label_1
_geom_angle_atom_site_label_2
_geom_angle_atom_site_label_3
_geom_angle
_geom_angle_site_symmetry_1
_geom_angle_site_symmetry_3
_geom_angle_publ_flag
C22 Ge1 Cu1 108.50(5) . . ?
C28 Ge1 Cu1 119.71(5) . . ?
C28 Ge1 C22 105.13(7) . . ?
C34 Ge1 Cu1 113.83(5) . . ?
C34 Ge1 C22 103.68(7) . . ?
C34 Ge1 C28 104.55(7) . . ?
C1 Cu1 Ge1 169.49(6) . . ?
C1 N1 C2 112.68(16) . . ?
C1 N1 C13 125.72(15) . . ?
C13 N1 C2 119.80(16) . . ?
C1 N2 C3 113.67(16) . . ?
C1 N2 C4 126.47(15) . . ?
C4 N2 C3 119.79(15) . . ?
N1 C1 Cu1 127.11(14) . . ?
N2 C1 Cu1 124.58(14) . . ?
N2 C1 N1 108.14(15) . . ?
N1 C2 H2A 111.4 . . ?
N1 C2 H2B 111.4 . . ?
N1 C2 C3 101.78(17) . . ?
H2A C2 H2B 109.3 . . ?
C3 C2 H2A 111.4 . . ?
C3 C2 H2B 111.4 . . ?
N2 C3 C2 102.31(16) . . ?
N2 C3 H3A 111.3 . . ?
N2 C3 H3B 111.3 . . ?
C2 C3 H3A 111.3 . . ?
C2 C3 H3B 111.3 . . ?
H3A C3 H3B 109.2 . . ?
C5 C4 N2 119.94(19) . . ?
C5 C4 C9 122.1(2) . . ?
C9 C4 N2 117.89(18) . . ?
C4 C5 C6 117.6(2) . . ?
C4 C5 C10 120.7(2) . . ?
C6 C5 C10 121.6(2) . . ?
C5 C6 H6 119.1 . . ?
C7 C6 C5 121.7(2) . . ?
C7 C6 H6 119.1 . . ?
C6 C7 C11 120.8(3) . . ?
C8 C7 C6 118.6(2) . . ?
C8 C7 C11 120.6(3) . . ?
C7 C8 H8 119.1 . . ?
C7 C8 C9 121.8(2) . . ?
C9 C8 H8 119.1 . . ?
C4 C9 C12 120.8(2) . . ?
C8 C9 C4 118.2(2) . . ?
C8 C9 C12 120.9(2) . . ?
C5 C10 H10A 109.5 . . ?
C5 C10 H10B 109.5 . . ?
C5 C10 H10C 109.5 . . ?
H10A C10 H10B 109.5 . . ?
H10A C10 H10C 109.5 . . ?
H10B C10 H10C 109.5 . . ?
C7 C11 H11A 109.5 . . ?
C7 C11 H11B 109.5 . . ?
C7 C11 H11C 109.5 . . ?
H11A C11 H11B 109.5 . . ?
H11A C11 H11C 109.5 . . ?
H11B C11 H11C 109.5 . . ?
C9 C12 H12A 109.5 . . ?
C9 C12 H12B 109.5 . . ?
C9 C12 H12C 109.5 . . ?
H12A C12 H12B 109.5 . . ?
H12A C12 H12C 109.5 . . ?
H12B C12 H12C 109.5 . . ?
C14 C13 N1 118.76(18) . . ?
C14 C13 C18 121.75(18) . . ?
C18 C13 N1 119.37(18) . . ?
C13 C14 C19 121.68(19) . . ?
C15 C14 C13 118.27(19) . . ?
C15 C14 C19 120.1(2) . . ?
C14 C15 H15 119.2 . . ?
C16 C15 C14 121.7(2) . . ?
C16 C15 H15 119.2 . . ?
C15 C16 C20 121.1(2) . . ?
C17 C16 C15 118.5(2) . . ?
C17 C16 C20 120.4(2) . . ?
C16 C17 H17 118.9 . . ?
C16 C17 C18 122.1(2) . . ?
C18 C17 H17 118.9 . . ?
C13 C18 C17 117.64(19) . . ?
C13 C18 C21 122.72(19) . . ?
C17 C18 C21 119.62(19) . . ?
C14 C19 H19A 109.5 . . ?
C14 C19 H19B 109.5 . . ?
C14 C19 H19C 109.5 . . ?
H19A C19 H19B 109.5 . . ?
H19A C19 H19C 109.5 . . ?
H19B C19 H19C 109.5 . . ?
C16 C20 H20A 109.5 . . ?
C16 C20 H20B 109.5 . . ?
C16 C20 H20C 109.5 . . ?
H20A C20 H20B 109.5 . . ?
H20A C20 H20C 109.5 . . ?
H20B C20 H20C 109.5 . . ?
C18 C21 H21A 109.5 . . ?
C18 C21 H21B 109.5 . . ?
C18 C21 H21C 109.5 . . ?
H21A C21 H21B 109.5 . . ?
H21A C21 H21C 109.5 . . ?
H21B C21 H21C 109.5 . . ?
C23 C22 Ge1 123.19(14) . . ?
C23 C22 C27 116.92(18) . . ?
C27 C22 Ge1 119.79(15) . . ?
C22 C23 H23 119.2 . . ?
C24 C23 C22 121.56(19) . . ?
C24 C23 H23 119.2 . . ?
C23 C24 H24 119.9 . . ?
C25 C24 C23 120.1(2) . . ?
C25 C24 H24 119.9 . . ?
C24 C25 H25 120.2 . . ?
C26 C25 C24 119.6(2) . . ?
C26 C25 H25 120.2 . . ?
C25 C26 H26 120.0 . . ?
C25 C26 C27 120.1(2) . . ?
C27 C26 H26 120.0 . . ?
C22 C27 H27 119.2 . . ?
C26 C27 C22 121.7(2) . . ?
C26 C27 H27 119.2 . . ?
C29 C28 Ge1 123.52(14) . . ?
C33 C28 Ge1 119.92(15) . . ?
C33 C28 C29 116.45(18) . . ?
C28 C29 H29 119.0 . . ?
C30 C29 C28 121.96(19) . . ?
C30 C29 H29 119.0 . . ?
C29 C30 H30 119.8 . . ?
C31 C30 C29 120.4(2) . . ?
C31 C30 H30 119.8 . . ?
C30 C31 H31 120.7 . . ?
C30 C31 C32 118.7(2) . . ?
C32 C31 H31 120.7 . . ?
C31 C32 H32 119.7 . . ?
C31 C32 C33 120.6(2) . . ?
C33 C32 H32 119.7 . . ?
C28 C33 H33 119.0 . . ?
C32 C33 C28 121.9(2) . . ?
C32 C33 H33 119.0 . . ?
C35 C34 Ge1 123.73(14) . . ?
C35 C34 C39 117.16(17) . . ?
C39 C34 Ge1 119.11(14) . . ?
C34 C35 H35 119.2 . . ?
C36 C35 C34 121.59(19) . . ?
C36 C35 H35 119.2 . . ?
C35 C36 H36 120.0 . . ?
C37 C36 C35 119.9(2) . . ?
C37 C36 H36 120.0 . . ?
C36 C37 H37 120.2 . . ?
C38 C37 C36 119.53(19) . . ?
C38 C37 H37 120.2 . . ?
C37 C38 H38 119.9 . . ?
C37 C38 C39 120.3(2) . . ?
C39 C38 H38 119.9 . . ?
C34 C39 H39 119.3 . . ?
C38 C39 C34 121.50(19) . . ?
C38 C39 H39 119.3 . . ?

loop_
_geom_bond_atom_site_label_1
_geom_bond_atom_site_label_2
_geom_bond_distance
_geom_bond_site_symmetry_2
_geom_bond_publ_flag
Ge1 Cu1 2.3078(3) . ?
Ge1 C22 1.9865(18) . ?
Ge1 C28 1.9860(19) . ?
Ge1 C34 1.9802(18) . ?
Cu1 C1 1.9185(18) . ?
N1 C1 1.340(2) . ?
N1 C2 1.490(3) . ?
N1 C13 1.435(2) . ?
N2 C1 1.330(2) . ?
N2 C3 1.473(3) . ?
N2 C4 1.437(2) . ?
C2 H2A 0.9900 . ?
C2 H2B 0.9900 . ?
C2 C3 1.526(3) . ?
C3 H3A 0.9900 . ?
C3 H3B 0.9900 . ?
C4 C5 1.377(3) . ?
C4 C9 1.393(3) . ?
C5 C6 1.400(3) . ?
C5 C10 1.504(4) . ?
C6 H6 0.9500 . ?
C6 C7 1.380(4) . ?
C7 C8 1.379(4) . ?
C7 C11 1.513(3) . ?
C8 H8 0.9500 . ?
C8 C9 1.380(3) . ?
C9 C12 1.512(3) . ?
C10 H10A 0.9800 . ?
C10 H10B 0.9800 . ?
C10 H10C 0.9800 . ?
C11 H11A 0.9800 . ?
C11 H11B 0.9800 . ?
C11 H11C 0.9800 . ?
C12 H12A 0.9800 . ?
C12 H12B 0.9800 . ?
C12 H12C 0.9800 . ?
C13 C14 1.395(3) . ?
C13 C18 1.399(3) . ?
C14 C15 1.393(3) . ?
C14 C19 1.508(3) . ?
C15 H15 0.9500 . ?
C15 C16 1.392(3) . ?
C16 C17 1.383(3) . ?
C16 C20 1.512(3) . ?
C17 H17 0.9500 . ?
C17 C18 1.401(3) . ?
C18 C21 1.504(3) . ?
C19 H19A 0.9800 . ?
C19 H19B 0.9800 . ?
C19 H19C 0.9800 . ?
C20 H20A 0.9800 . ?
C20 H20B 0.9800 . ?
C20 H20C 0.9800 . ?
C21 H21A 0.9800 . ?
C21 H21B 0.9800 . ?
C21 H21C 0.9800 . ?
C22 C23 1.393(3) . ?
C22 C27 1.398(3) . ?
C23 H23 0.9500 . ?
C23 C24 1.393(3) . ?
C24 H24 0.9500 . ?
C24 C25 1.380(3) . ?
C25 H25 0.9500 . ?
C25 C26 1.376(3) . ?
C26 H26 0.9500 . ?
C26 C27 1.391(3) . ?
C27 H27 0.9500 . ?
C28 C29 1.393(3) . ?
C28 C33 1.387(3) . ?
C29 H29 0.9500 . ?
C29 C30 1.389(3) . ?
C30 H30 0.9500 . ?
C30 C31 1.375(3) . ?
C31 H31 0.9500 . ?
C31 C32 1.382(3) . ?
C32 H32 0.9500 . ?
C32 C33 1.384(3) . ?
C33 H33 0.9500 . ?
C34 C35 1.394(3) . ?
C34 C39 1.397(3) . ?
C35 H35 0.9500 . ?
C35 C36 1.391(3) . ?
C36 H36 0.9500 . ?
C36 C37 1.384(3) . ?
C37 H37 0.9500 . ?
C37 C38 1.380(3) . ?
C38 H38 0.9500 . ?
C38 C39 1.385(3) . ?
C39 H39 0.9500 . ?

loop_
_geom_torsion_atom_site_label_1
_geom_torsion_atom_site_label_2
_geom_torsion_atom_site_label_3
_geom_torsion_atom_site_label_4
_geom_torsion
_geom_torsion_site_symmetry_1
_geom_torsion_site_symmetry_2
_geom_torsion_site_symmetry_3
_geom_torsion_site_symmetry_4
_geom_torsion_publ_flag
Ge1 C22 C23 C24 176.92(16) . . . . ?
Ge1 C22 C27 C26 -178.27(17) . . . . ?
Ge1 C28 C29 C30 176.14(16) . . . . ?
Ge1 C28 C33 C32 -176.2(2) . . . . ?
Ge1 C34 C35 C36 -179.74(15) . . . . ?
Ge1 C34 C39 C38 178.86(15) . . . . ?
N1 C2 C3 N2 -11.0(3) . . . . ?
N1 C13 C14 C15 -174.25(18) . . . . ?
N1 C13 C14 C19 5.4(3) . . . . ?
N1 C13 C18 C17 175.71(18) . . . . ?
N1 C13 C18 C21 -2.4(3) . . . . ?
N2 C4 C5 C6 175.2(2) . . . . ?
N2 C4 C5 C10 -5.0(3) . . . . ?
N2 C4 C9 C8 -174.46(18) . . . . ?
N2 C4 C9 C12 4.8(3) . . . . ?
C1 N1 C2 C3 11.4(3) . . . . ?
C1 N1 C13 C14 -118.7(2) . . . . ?
C1 N1 C13 C18 65.3(3) . . . . ?
C1 N2 C3 C2 8.6(3) . . . . ?
C1 N2 C4 C5 91.2(3) . . . . ?
C1 N2 C4 C9 -92.6(2) . . . . ?
C2 N1 C1 Cu1 168.78(17) . . . . ?
C2 N1 C1 N2 -6.5(2) . . . . ?
C2 N1 C13 C14 77.8(3) . . . . ?
C2 N1 C13 C18 -98.3(2) . . . . ?
C3 N2 C1 Cu1 -177.16(17) . . . . ?
C3 N2 C1 N1 -1.7(3) . . . . ?
C3 N2 C4 C5 -92.0(3) . . . . ?
C3 N2 C4 C9 84.1(3) . . . . ?
C4 N2 C1 Cu1 -0.3(3) . . . . ?
C4 N2 C1 N1 175.21(19) . . . . ?
C4 N2 C3 C2 -168.5(2) . . . . ?
C4 C5 C6 C7 -1.0(4) . . . . ?
C5 C4 C9 C8 1.6(3) . . . . ?
C5 C4 C9 C12 -179.1(2) . . . . ?
C5 C6 C7 C8 1.9(4) . . . . ?
C5 C6 C7 C11 -176.8(3) . . . . ?
C6 C7 C8 C9 -1.0(4) . . . . ?
C7 C8 C9 C4 -0.7(3) . . . . ?
C7 C8 C9 C12 -180.0(2) . . . . ?
C9 C4 C5 C6 -0.7(3) . . . . ?
C9 C4 C5 C10 179.1(2) . . . . ?
C10 C5 C6 C7 179.2(3) . . . . ?
C11 C7 C8 C9 177.6(2) . . . . ?
C13 N1 C1 Cu1 4.2(3) . . . . ?
C13 N1 C1 N2 -171.07(19) . . . . ?
C13 N1 C2 C3 177.0(2) . . . . ?
C13 C14 C15 C16 -1.2(3) . . . . ?
C14 C13 C18 C17 -0.2(3) . . . . ?
C14 C13 C18 C21 -178.25(19) . . . . ?
C14 C15 C16 C17 -0.8(3) . . . . ?
C14 C15 C16 C20 177.7(2) . . . . ?
C15 C16 C17 C18 2.3(3) . . . . ?
C16 C17 C18 C13 -1.9(3) . . . . ?
C16 C17 C18 C21 176.3(2) . . . . ?
C18 C13 C14 C15 1.7(3) . . . . ?
C18 C13 C14 C19 -178.7(2) . . . . ?
C19 C14 C15 C16 179.1(2) . . . . ?
C20 C16 C17 C18 -176.1(2) . . . . ?
C22 C23 C24 C25 0.8(3) . . . . ?
C23 C22 C27 C26 -1.8(3) . . . . ?
C23 C24 C25 C26 -1.1(3) . . . . ?
C24 C25 C26 C27 -0.1(4) . . . . ?
C25 C26 C27 C22 1.6(3) . . . . ?
C27 C22 C23 C24 0.6(3) . . . . ?
C28 C29 C30 C31 0.2(3) . . . . ?
C29 C28 C33 C32 0.1(4) . . . . ?
C29 C30 C31 C32 -0.5(4) . . . . ?
C30 C31 C32 C33 0.6(4) . . . . ?
C31 C32 C33 C28 -0.4(4) . . . . ?
C33 C28 C29 C30 0.0(3) . . . . ?
C34 C35 C36 C37 0.5(3) . . . . ?
C35 C34 C39 C38 -0.7(3) . . . . ?
C35 C36 C37 C38 0.1(3) . . . . ?
C36 C37 C38 C39 -1.0(3) . . . . ?
C37 C38 C39 C34 1.3(3) . . . . ?
C39 C34 C35 C36 -0.2(3) . . . . ?
